data_4113151
loop_
_publ_author_name
'William J. Evans'
'Stosh A. Kozimor'
'Joseph W. Ziller'
'Nikolas Kaltsoyannis'

_publ_section_title
;
 Structure, Reactivity, and Density Functional Theory Analysis of the
 Six-Electron Reductant, [(C5Me5)2U]2(\m-\h6:\h6-C6H6), Synthesized via a
 New Mode of (C5Me5)3M Reactivity
;
_journal_name_full 'Journal of the American Chemical Society'
_journal_page_first 14533
_journal_page_last 14547
_journal_paper_doi 10.1021/ja0463886
_journal_volume 126
_journal_year 2004
_chemical_formula_sum 'C49 H73 U2'
_chemical_formula_weight 1138.13
_chemical_name_systematic
;
  ?
;
_space_group_IT_number 14
_symmetry_cell_setting monoclinic
_symmetry_space_group_name_Hall '-P 2yn'
_symmetry_space_group_name_H-M 'P 1 21/n 1'
_atom_sites_solution_hydrogens geom
_atom_sites_solution_primary direct
_atom_sites_solution_secondary difmap
_audit_creation_method SHELXTL
_cell_angle_alpha 90.00
_cell_angle_beta 94.617(2)
_cell_angle_gamma 90.00
_cell_formula_units_Z 4
_cell_length_a 17.3074(16)
_cell_length_b 10.7815(10)
_cell_length_c 23.129(2)
_cell_measurement_temperature 163(2)
_cell_volume 4301.9(7)
_computing_cell_refinement 'Bruker SMART/SAINT'
_computing_data_collection 'Bruker SMART'
_computing_data_reduction 'Bruker SAINT'
_computing_molecular_graphics 'Bruker SHELXTL'
_computing_publication_material 'Bruker SHELXTL'
_computing_structure_refinement 'Bruker SHELXTL'
_computing_structure_solution 'Bruker SHELXTL'
_diffrn_ambient_temperature 163(2)
_diffrn_measured_fraction_theta_full 0.999
_diffrn_measured_fraction_theta_max 0.999
_diffrn_measurement_device_type 'CCD area detector'
_diffrn_measurement_method 'omega scans'
_diffrn_radiation_monochromator graphite
_diffrn_radiation_source 'sealed tube'
_diffrn_radiation_type MoK\a
_diffrn_radiation_wavelength 0.71073
_diffrn_reflns_av_R_equivalents 0.0964
_diffrn_reflns_av_sigmaI/netI 0.0682
_diffrn_reflns_limit_h_max 20
_diffrn_reflns_limit_h_min -20
_diffrn_reflns_limit_k_max 12
_diffrn_reflns_limit_k_min -12
_diffrn_reflns_limit_l_max 27
_diffrn_reflns_limit_l_min -27
_diffrn_reflns_number 34897
_diffrn_reflns_theta_full 24.71
_diffrn_reflns_theta_max 24.71
_diffrn_reflns_theta_min 1.77
_diffrn_standards_decay_% '< 1.0'
_diffrn_standards_interval_count 'initial 50 frames recollected'
_diffrn_standards_number '50 frames'
_exptl_absorpt_coefficient_mu 7.551
_exptl_absorpt_correction_T_max 0.7521
_exptl_absorpt_correction_T_min 0.2103
_exptl_absorpt_correction_type multi-scan
_exptl_absorpt_process_details 'Bruker SADABS'
_exptl_crystal_colour dark_purple
_exptl_crystal_density_diffrn 1.757
_exptl_crystal_density_meas ?
_exptl_crystal_description plate
_exptl_crystal_F_000 2204
_exptl_crystal_size_max 0.30
_exptl_crystal_size_mid 0.14
_exptl_crystal_size_min 0.04
_refine_diff_density_max 4.738
_refine_diff_density_min -4.123
_refine_diff_density_rms 0.384
_refine_ls_extinction_coef 0.00016(10)
_refine_ls_extinction_expression Fc^*^=kFc[1+0.001xFc^2^\l^3^/sin(2\q)]^-1/4^
_refine_ls_extinction_method SHELXTL
_refine_ls_goodness_of_fit_ref 1.088
_refine_ls_hydrogen_treatment constr
_refine_ls_matrix_type full
_refine_ls_number_parameters 216
_refine_ls_number_reflns 7328
_refine_ls_number_restraints 0
_refine_ls_restrained_S_all 1.088
_refine_ls_R_factor_all 0.0925
_refine_ls_R_factor_gt 0.0646
_refine_ls_shift/su_max 0.001
_refine_ls_shift/su_mean 0.000
_refine_ls_structure_factor_coef Fsqd
_refine_ls_weighting_details 'calc w=1/[\s^2^(Fo^2^)+(0.1153P)^2^+33.1463P] where P=(Fo^2^+2Fc^2^)/3'
_refine_ls_weighting_scheme calc
_refine_ls_wR_factor_gt 0.1650
_refine_ls_wR_factor_ref 0.1910
_reflns_number_gt 5483
_reflns_number_total 7328
_reflns_threshold_expression >2sigma(I)
_cod_data_source_file ja0463886si20040622_064513_1.cif
_cod_data_source_block sak17_(241955)
_cod_depositor_comments
;
The following automatic conversions were performed:

'_exptl_crystal_density_meas' value 'none' was changed to '?' - the
value is perceived as not measured.

Automatic conversion script
Id: cif_fix_values 3008 2015-01-20 13:52:24Z robertas 
;
_cod_database_code 4113151

loop_
_symmetry_equiv_pos_as_xyz
'x, y, z'
'-x+1/2, y+1/2, -z+1/2'
'-x, -y, -z'
'x-1/2, -y-1/2, z-1/2'

loop_
_atom_site_label
_atom_site_type_symbol
_atom_site_fract_x
_atom_site_fract_y
_atom_site_fract_z
_atom_site_U_iso_or_equiv
_atom_site_adp_type
_atom_site_occupancy
_atom_site_symmetry_multiplicity
_atom_site_calc_flag
_atom_site_refinement_flags
U1 U 0.38241(3) 0.28291(4) 0.86704(2) 0.01804(19) Uani 1 1 d .
U2 U 0.53933(3) 0.36543(4) 0.73174(2) 0.01863(19) Uani 1 1 d .
C1 C 0.4334(7) 0.0491(13) 0.9083(6) 0.024(3) Uiso 1 1 d .
C2 C 0.3627(7) 0.0721(13) 0.9346(6) 0.022(3) Uiso 1 1 d .
C3 C 0.3783(8) 0.1641(14) 0.9776(6) 0.025(3) Uiso 1 1 d .
C4 C 0.4542(8) 0.2051(13) 0.9749(6) 0.025(3) Uiso 1 1 d .
C5 C 0.4910(8) 0.1296(14) 0.9354(6) 0.028(3) Uiso 1 1 d .
C6 C 0.4470(8) -0.0583(15) 0.8665(6) 0.033(3) Uiso 1 1 d .
H6A H 0.3974 -0.0983 0.8545 0.049 Uiso 1 1 calc R
H6B H 0.4822 -0.1190 0.8860 0.049 Uiso 1 1 calc R
H6C H 0.4700 -0.0258 0.8322 0.049 Uiso 1 1 calc R
C7 C 0.2905(9) -0.0064(16) 0.9235(7) 0.037(4) Uiso 1 1 d .
H7A H 0.2966 -0.0618 0.8906 0.056 Uiso 1 1 calc R
H7B H 0.2456 0.0477 0.9146 0.056 Uiso 1 1 calc R
H7C H 0.2825 -0.0558 0.9580 0.056 Uiso 1 1 calc R
C8 C 0.3299(8) 0.1898(15) 1.0266(6) 0.030(3) Uiso 1 1 d .
H8A H 0.2788 0.1513 1.0187 0.045 Uiso 1 1 calc R
H8B H 0.3237 0.2796 1.0309 0.045 Uiso 1 1 calc R
H8C H 0.3552 0.1554 1.0625 0.045 Uiso 1 1 calc R
C9 C 0.4952(10) 0.2999(16) 1.0158(7) 0.041(4) Uiso 1 1 d .
H9A H 0.4572 0.3397 1.0390 0.061 Uiso 1 1 calc R
H9B H 0.5201 0.3628 0.9930 0.061 Uiso 1 1 calc R
H9C H 0.5345 0.2578 1.0416 0.061 Uiso 1 1 calc R
C10 C 0.5762(8) 0.1176(15) 0.9340(7) 0.033(4) Uiso 1 1 d .
H10A H 0.5877 0.0606 0.9028 0.049 Uiso 1 1 calc R
H10B H 0.5984 0.0850 0.9712 0.049 Uiso 1 1 calc R
H10C H 0.5986 0.1991 0.9270 0.049 Uiso 1 1 calc R
C11 C 0.2553(7) 0.4306(13) 0.8193(6) 0.023(3) Uiso 1 1 d .
C12 C 0.2193(7) 0.3299(13) 0.8457(6) 0.022(3) Uiso 1 1 d .
C13 C 0.2320(8) 0.3417(13) 0.9060(6) 0.023(3) Uiso 1 1 d .
C14 C 0.2803(7) 0.4453(13) 0.9192(6) 0.022(3) Uiso 1 1 d .
C15 C 0.2953(7) 0.5027(13) 0.8651(5) 0.021(3) Uiso 1 1 d .
C16 C 0.2379(8) 0.4712(14) 0.7580(6) 0.025(3) Uiso 1 1 d .
H16A H 0.2702 0.5431 0.7502 0.038 Uiso 1 1 calc R
H16B H 0.1831 0.4941 0.7517 0.038 Uiso 1 1 calc R
H16C H 0.2491 0.4033 0.7318 0.038 Uiso 1 1 calc R
C17 C 0.1628(8) 0.2436(15) 0.8133(6) 0.032(3) Uiso 1 1 d .
H17A H 0.1659 0.2545 0.7714 0.048 Uiso 1 1 calc R
H17B H 0.1101 0.2625 0.8233 0.048 Uiso 1 1 calc R
H17C H 0.1757 0.1576 0.8240 0.048 Uiso 1 1 calc R
C18 C 0.1831(8) 0.2744(14) 0.9462(6) 0.027(3) Uiso 1 1 d .
H18A H 0.2008 0.2945 0.9864 0.041 Uiso 1 1 calc R
H18B H 0.1875 0.1849 0.9400 0.041 Uiso 1 1 calc R
H18C H 0.1289 0.2998 0.9385 0.041 Uiso 1 1 calc R
C19 C 0.3041(8) 0.4998(15) 0.9768(6) 0.033(4) Uiso 1 1 d .
H19A H 0.3380 0.5713 0.9720 0.050 Uiso 1 1 calc R
H19B H 0.3321 0.4374 1.0012 0.050 Uiso 1 1 calc R
H19C H 0.2580 0.5266 0.9954 0.050 Uiso 1 1 calc R
C20 C 0.3298(8) 0.6265(13) 0.8598(6) 0.026(3) Uiso 1 1 d .
H20A H 0.3342 0.6454 0.8188 0.039 Uiso 1 1 calc R
H20B H 0.3815 0.6279 0.8806 0.039 Uiso 1 1 calc R
H20C H 0.2968 0.6887 0.8766 0.039 Uiso 1 1 calc R
C21 C 0.4546(8) 0.2278(14) 0.6422(6) 0.030(3) Uiso 1 1 d .
C22 C 0.4760(7) 0.3416(13) 0.6163(6) 0.021(3) Uiso 1 1 d .
C23 C 0.5569(8) 0.3356(14) 0.6105(6) 0.025(3) Uiso 1 1 d .
C24 C 0.5862(8) 0.2233(14) 0.6370(6) 0.028(3) Uiso 1 1 d .
C25 C 0.5199(9) 0.1615(15) 0.6574(7) 0.033(4) Uiso 1 1 d .
C26 C 0.3714(9) 0.1831(16) 0.6384(7) 0.038(4) Uiso 1 1 d .
H26A H 0.3368 0.2515 0.6257 0.057 Uiso 1 1 calc R
H26B H 0.3586 0.1540 0.6766 0.057 Uiso 1 1 calc R
H26C H 0.3650 0.1149 0.6104 0.057 Uiso 1 1 calc R
C27 C 0.4224(9) 0.4398(15) 0.5876(7) 0.036(4) Uiso 1 1 d .
H27A H 0.3693 0.4253 0.5978 0.055 Uiso 1 1 calc R
H27B H 0.4240 0.4351 0.5454 0.055 Uiso 1 1 calc R
H27C H 0.4395 0.5223 0.6011 0.055 Uiso 1 1 calc R
C28 C 0.5977(8) 0.4120(15) 0.5680(6) 0.033(3) Uiso 1 1 d .
H28A H 0.6532 0.3926 0.5718 0.050 Uiso 1 1 calc R
H28B H 0.5902 0.5003 0.5759 0.050 Uiso 1 1 calc R
H28C H 0.5763 0.3929 0.5285 0.050 Uiso 1 1 calc R
C29 C 0.6672(9) 0.1708(16) 0.6384(7) 0.038(4) Uiso 1 1 d .
H29A H 0.6693 0.0918 0.6595 0.057 Uiso 1 1 calc R
H29B H 0.7038 0.2294 0.6581 0.057 Uiso 1 1 calc R
H29C H 0.6811 0.1571 0.5987 0.057 Uiso 1 1 calc R
C30 C 0.5246(9) 0.0264(16) 0.6781(7) 0.040(4) Uiso 1 1 d .
H30A H 0.5790 0.0032 0.6869 0.061 Uiso 1 1 calc R
H30B H 0.5010 -0.0278 0.6475 0.061 Uiso 1 1 calc R
H30C H 0.4967 0.0176 0.7131 0.061 Uiso 1 1 calc R
C31 C 0.6439(8) 0.5124(14) 0.8049(6) 0.027(3) Uiso 1 1 d .
C32 C 0.5985(8) 0.5965(14) 0.7705(6) 0.027(3) Uiso 1 1 d .
C33 C 0.6197(8) 0.5865(14) 0.7129(6) 0.029(3) Uiso 1 1 d .
C34 C 0.6778(8) 0.4959(14) 0.7111(6) 0.029(3) Uiso 1 1 d .
C35 C 0.6915(8) 0.4464(14) 0.7660(6) 0.027(3) Uiso 1 1 d .
C36 C 0.6577(8) 0.5104(15) 0.8692(6) 0.031(3) Uiso 1 1 d .
H36A H 0.6916 0.4405 0.8810 0.047 Uiso 1 1 calc R
H36B H 0.6082 0.5013 0.8865 0.047 Uiso 1 1 calc R
H36C H 0.6826 0.5881 0.8825 0.047 Uiso 1 1 calc R
C37 C 0.5498(9) 0.7001(16) 0.7925(7) 0.039(4) Uiso 1 1 d .
H37A H 0.5244 0.7454 0.7595 0.058 Uiso 1 1 calc R
H37B H 0.5830 0.7569 0.8164 0.058 Uiso 1 1 calc R
H37C H 0.5103 0.6651 0.8159 0.058 Uiso 1 1 calc R
C38 C 0.5875(9) 0.6683(16) 0.6636(7) 0.037(4) Uiso 1 1 d .
H38A H 0.5467 0.7215 0.6771 0.055 Uiso 1 1 calc R
H38B H 0.5658 0.6163 0.6315 0.055 Uiso 1 1 calc R
H38C H 0.6291 0.7199 0.6503 0.055 Uiso 1 1 calc R
C39 C 0.7349(9) 0.4856(16) 0.6645(7) 0.039(4) Uiso 1 1 d .
H39A H 0.7134 0.5275 0.6291 0.059 Uiso 1 1 calc R
H39B H 0.7438 0.3979 0.6560 0.059 Uiso 1 1 calc R
H39C H 0.7840 0.5247 0.6783 0.059 Uiso 1 1 calc R
C40 C 0.7526(9) 0.3506(15) 0.7852(7) 0.037(4) Uiso 1 1 d .
H40A H 0.7495 0.3318 0.8264 0.055 Uiso 1 1 calc R
H40B H 0.8041 0.3835 0.7792 0.055 Uiso 1 1 calc R
H40C H 0.7435 0.2747 0.7623 0.055 Uiso 1 1 calc R
C41 C 0.3949(7) 0.3222(13) 0.7577(6) 0.020(3) Uiso 1 1 d .
H41 H 0.3497 0.3219 0.7315 0.024 Uiso 1 1 calc R
C42 C 0.4337(7) 0.2071(13) 0.7731(6) 0.021(3) Uiso 1 1 d .
H42 H 0.4120 0.1302 0.7600 0.025 Uiso 1 1 calc R
C43 C 0.5062(8) 0.2111(13) 0.8088(6) 0.023(3) Uiso 1 1 d .
H43 H 0.5405 0.1421 0.8104 0.027 Uiso 1 1 calc R
C44 C 0.5251(8) 0.3203(13) 0.8414(6) 0.024(3) Uiso 1 1 d .
H44 H 0.5683 0.3194 0.8695 0.029 Uiso 1 1 calc R
C45 C 0.4802(7) 0.4321(14) 0.8328(6) 0.025(3) Uiso 1 1 d .
H45 H 0.4865 0.4994 0.8593 0.030 Uiso 1 1 calc R
C46 C 0.4246(7) 0.4383(13) 0.7819(5) 0.019(3) Uiso 1 1 d .
H46 H 0.4084 0.5156 0.7653 0.023 Uiso 1 1 calc R
C47 C 0.3616(12) 0.185(2) 0.4706(10) 0.069(6) Uiso 1 1 d .
H47A H 0.3561 0.2733 0.4617 0.103 Uiso 1 1 calc R
H47B H 0.3353 0.1657 0.5056 0.103 Uiso 1 1 calc R
H47C H 0.3382 0.1360 0.4380 0.103 Uiso 1 1 calc R
C48 C 0.4424(11) 0.154(2) 0.4803(9) 0.059(5) Uiso 1 1 d .
H48A H 0.4655 0.2055 0.5126 0.071 Uiso 1 1 calc R
H48B H 0.4684 0.1762 0.4452 0.071 Uiso 1 1 calc R
C49 C 0.4591(10) 0.018(2) 0.4946(9) 0.060(5) Uiso 1 1 d .
H49A H 0.4320 -0.0041 0.5293 0.072 Uiso 1 1 calc R
H49B H 0.4360 -0.0331 0.4620 0.072 Uiso 1 1 calc R

loop_
_atom_site_aniso_label
_atom_site_aniso_U_11
_atom_site_aniso_U_22
_atom_site_aniso_U_33
_atom_site_aniso_U_23
_atom_site_aniso_U_13
_atom_site_aniso_U_12
U1 0.0278(3) 0.0050(3) 0.0205(3) 0.00141(18) -0.0031(2) 0.00015(18)
U2 0.0280(3) 0.0047(3) 0.0223(3) 0.00130(19) -0.0027(2) -0.00024(19)

loop_
_atom_type_symbol
_atom_type_description
_atom_type_scat_dispersion_real
_atom_type_scat_dispersion_imag
_atom_type_scat_source
C C 0.0033 0.0016 'International Tables Vol C Tables 4.2.6.8 and 6.1.1.4'
H H 0.0000 0.0000 'International Tables Vol C Tables 4.2.6.8 and 6.1.1.4'
U U -9.6767 9.6646 'International Tables Vol C Tables 4.2.6.8 and 6.1.1.4'

loop_
_geom_angle_atom_site_label_1
_geom_angle_atom_site_label_2
_geom_angle_atom_site_label_3
_geom_angle
_geom_angle_site_symmetry_1
Cnt1 U1 Cnt2 121.1 .
Cnt1 U1 Cnt5 118.9 .
Cnt2 U1 Cnt5 119.8 .
Cnt3 U2 Cnt4 121.7 .
Cnt3 U2 Cnt5 119.2 .
Cnt4 U2 Cnt5 119.1 .
U1 Cnt5 U2 178.7 .
C45 U1 C42 69.3(5) .
C45 U1 C41 58.4(4) .
C42 U1 C41 32.6(4) .
C45 U1 C44 32.5(4) .
C42 U1 C44 57.1(4) .
C41 U1 C44 66.4(4) .
C45 U1 C46 32.1(4) .
C42 U1 C46 56.6(4) .
C41 U1 C46 31.4(4) .
C44 U1 C46 55.3(4) .
C45 U1 C43 56.7(4) .
C42 U1 C43 31.6(4) .
C41 U1 C43 55.6(4) .
C44 U1 C43 30.7(4) .
C46 U1 C43 63.4(4) .
C45 U1 C2 144.5(4) .
C42 U1 C2 106.4(4) .
C41 U1 C2 134.6(4) .
C44 U1 C2 114.3(4) .
C46 U1 C2 162.7(4) .
C43 U1 C2 100.4(4) .
C45 U1 C15 80.2(4) .
C42 U1 C15 118.8(4) .
C41 U1 C15 86.2(4) .
C44 U1 C15 112.5(4) .
C46 U1 C15 69.2(4) .
C43 U1 C15 132.3(4) .
C2 U1 C15 127.3(4) .
C45 U1 C1 118.7(4) .
C42 U1 C1 83.2(4) .
C41 U1 C1 115.4(4) .
C44 U1 C1 86.5(4) .
C46 U1 C1 134.5(4) .
C43 U1 C1 71.1(4) .
C2 U1 C1 29.6(4) .
C15 U1 C1 156.2(4) .
C45 U1 C4 102.1(4) .
C42 U1 C4 120.0(4) .
C41 U1 C4 147.7(4) .
C44 U1 C4 83.7(4) .
C46 U1 C4 134.1(4) .
C43 U1 C4 92.5(4) .
C2 U1 C4 47.9(4) .
C15 U1 C4 117.5(4) .
C1 U1 C4 47.9(4) .
C45 U1 C14 101.4(4) .
C42 U1 C14 146.7(4) .
C41 U1 C14 114.8(4) .
C44 U1 C14 129.4(4) .
C46 U1 C14 98.1(4) .
C43 U1 C14 158.1(4) .
C2 U1 C14 99.0(4) .
C15 U1 C14 29.5(4) .
C1 U1 C14 126.9(4) .
C4 U1 C14 93.0(4) .
C45 U1 C11 92.2(4) .
C42 U1 C11 99.1(4) .
C41 U1 C11 69.8(4) .
C44 U1 C11 122.4(4) .
C46 U1 C11 67.8(4) .
C43 U1 C11 125.1(4) .
C2 U1 C11 122.9(4) .
C15 U1 C11 29.5(4) .
C1 U1 C11 147.1(4) .
C4 U1 C11 140.9(4) .
C14 U1 C11 48.1(4) .
C45 U1 C3 129.3(4) .
C42 U1 C3 130.8(4) .
C41 U1 C3 162.6(4) .
C44 U1 C3 111.2(4) .
C46 U1 C3 161.0(4) .
C43 U1 C3 112.9(4) .
C2 U1 C3 28.9(4) .
C15 U1 C3 109.9(4) .
C1 U1 C3 47.6(4) .
C4 U1 C3 28.3(4) .
C14 U1 C3 80.5(4) .
C11 U1 C3 121.3(4) .
C45 U1 C12 120.8(4) .
C42 U1 C12 108.4(4) .
C41 U1 C12 87.8(4) .
C44 U1 C12 150.1(4) .
C46 U1 C12 94.8(4) .
C43 U1 C12 139.8(4) .
C2 U1 C12 94.4(4) .
C15 U1 C12 47.9(4) .
C1 U1 C12 119.6(4) .
C4 U1 C12 124.1(4) .
C14 U1 C12 47.5(4) .
C11 U1 C12 28.6(4) .
C3 U1 C12 97.9(4) .
C45 U1 C5 96.6(4) .
C42 U1 C5 91.6(4) .
C41 U1 C5 121.9(4) .
C44 U1 C5 68.1(4) .
C46 U1 C5 123.3(4) .
C43 U1 C5 66.7(4) .
C2 U1 C5 47.9(4) .
C15 U1 C5 145.0(4) .
C1 U1 C5 29.0(4) .
C4 U1 C5 28.7(4) .
C14 U1 C5 121.6(4) .
C11 U1 C5 168.0(4) .
C3 U1 C5 46.8(4) .
C12 U1 C5 141.7(4) .
C45 U1 C13 127.2(4) .
C42 U1 C13 136.1(4) .
C41 U1 C13 114.6(4) .
C44 U1 C13 157.8(4) .
C46 U1 C13 112.9(4) .
C43 U1 C13 167.5(4) .
C2 U1 C13 81.4(4) .
C15 U1 C13 47.5(4) .
C1 U1 C13 110.8(4) .
C4 U1 C13 97.6(4) .
C14 U1 C13 28.6(4) .
C11 U1 C13 46.8(4) .
C3 U1 C13 74.5(4) .
C12 U1 C13 28.1(4) .
C5 U1 C13 121.2(4) .
C46 U2 C43 69.4(5) .
C46 U2 C44 57.9(4) .
C43 U2 C44 32.0(4) .
C46 U2 C41 32.4(4) .
C43 U2 C41 57.1(4) .
C44 U2 C41 65.5(4) .
C46 U2 C45 32.1(4) .
C43 U2 C45 56.5(4) .
C44 U2 C45 31.2(4) .
C41 U2 C45 55.1(4) .
C46 U2 C42 57.0(4) .
C43 U2 C42 31.6(4) .
C44 U2 C42 54.9(4) .
C41 U2 C42 31.0(4) .
C45 U2 C42 63.6(4) .
C46 U2 C25 118.1(4) .
C43 U2 C25 83.9(4) .
C44 U2 C25 115.8(5) .
C41 U2 C25 86.1(4) .
C45 U2 C25 134.5(4) .
C42 U2 C25 70.9(4) .
C46 U2 C33 103.1(4) .
C43 U2 C33 143.8(4) .
C44 U2 C33 113.2(4) .
C41 U2 C33 132.0(4) .
C45 U2 C33 97.7(4) .
C42 U2 C33 159.7(4) .
C25 U2 C33 127.5(4) .
C46 U2 C32 81.7(4) .
C43 U2 C32 117.0(4) .
C44 U2 C32 85.2(4) .
C41 U2 C32 114.1(4) .
C45 U2 C32 69.2(4) .
C42 U2 C32 132.8(4) .
C25 U2 C32 156.3(4) .
C33 U2 C32 29.1(4) .
C46 U2 C22 101.8(4) .
C43 U2 C22 120.9(4) .
C44 U2 C22 147.5(4) .
C41 U2 C22 84.1(4) .
C45 U2 C22 133.9(4) .
C42 U2 C22 93.1(4) .
C25 U2 C22 47.6(4) .
C33 U2 C22 95.2(4) .
C32 U2 C22 119.1(4) .
C46 U2 C35 121.9(4) .
C43 U2 C35 105.3(4) .
C44 U2 C35 86.8(4) .
C41 U2 C35 149.6(4) .
C45 U2 C35 94.8(4) .
C42 U2 C35 136.9(4) .
C25 U2 C35 118.6(4) .
C33 U2 C35 47.2(4) .
C32 U2 C35 47.9(4) .
C22 U2 C35 125.2(4) .
C46 U2 C24 144.2(4) .
C43 U2 C24 106.4(4) .
C44 U2 C24 134.6(4) .
C41 U2 C24 114.3(4) .
C45 U2 C24 162.5(4) .
C42 U2 C24 100.0(4) .
C25 U2 C24 29.5(4) .
C33 U2 C24 99.3(4) .
C32 U2 C24 127.1(4) .
C22 U2 C24 48.2(4) .
C35 U2 C24 93.8(4) .
C46 U2 C34 129.1(4) .
C43 U2 C34 133.0(4) .
C44 U2 C34 113.6(4) .
C41 U2 C34 160.4(4) .
C45 U2 C34 113.1(4) .
C42 U2 C34 164.3(4) .
C25 U2 C34 110.2(4) .
C33 U2 C34 28.7(4) .
C32 U2 C34 47.7(4) .
C22 U2 C34 98.9(4) .
C35 U2 C34 28.1(4) .
C24 U2 C34 80.9(4) .
C46 U2 C31 92.3(4) .
C43 U2 C31 96.6(4) .
C44 U2 C31 68.5(4) .
C41 U2 C31 121.7(4) .
C45 U2 C31 67.0(4) .
C42 U2 C31 123.3(4) .
C25 U2 C31 147.2(4) .
C33 U2 C31 47.4(4) .
C32 U2 C31 28.7(4) .
C22 U2 C31 142.4(4) .
C35 U2 C31 29.6(4) .
C24 U2 C31 123.3(4) .
C34 U2 C31 47.5(4) .
C46 U2 C21 96.8(4) .
C43 U2 C21 92.1(4) .
C44 U2 C21 121.6(4) .
C41 U2 C21 68.6(4) .
C45 U2 C21 123.6(4) .
C42 U2 C21 67.0(4) .
C25 U2 C21 27.8(4) .
C33 U2 C21 124.0(4) .
C32 U2 C21 147.6(4) .
C22 U2 C21 29.1(4) .
C35 U2 C21 140.9(4) .
C24 U2 C21 47.4(4) .
C34 U2 C21 121.6(4) .
C31 U2 C21 169.1(4) .
C46 U2 C23 129.7(4) .
C43 U2 C23 131.5(4) .
C44 U2 C23 162.8(4) .
C41 U2 C23 112.2(4) .
C45 U2 C23 161.4(4) .
C42 U2 C23 113.6(4) .
C25 U2 C23 47.6(4) .
C33 U2 C23 81.4(4) .
C32 U2 C23 110.3(4) .
C22 U2 C23 28.9(4) .
C35 U2 C23 98.0(4) .
C24 U2 C23 29.0(4) .
C34 U2 C23 74.6(4) .
C31 U2 C23 122.0(4) .
C21 U2 C23 47.2(4) .
C5 C1 C2 107.4(12) .
C5 C1 C6 126.6(12) .
C2 C1 C6 125.2(12) .
C5 C1 U1 78.0(8) .
C2 C1 U1 74.6(8) .
C6 C1 U1 121.3(9) .
C3 C2 C1 107.4(12) .
C3 C2 C7 128.3(13) .
C1 C2 C7 123.6(13) .
C3 C2 U1 78.3(8) .
C1 C2 U1 75.9(8) .
C7 C2 U1 119.7(9) .
C4 C3 C2 108.6(12) .
C4 C3 C8 124.5(13) .
C2 C3 C8 125.3(13) .
C4 C3 U1 74.1(8) .
C2 C3 U1 72.8(8) .
C8 C3 U1 130.6(10) .
C3 C4 C5 108.7(13) .
C3 C4 C9 125.3(13) .
C5 C4 C9 125.1(13) .
C3 C4 U1 77.6(8) .
C5 C4 U1 77.8(8) .
C9 C4 U1 119.9(10) .
C4 C5 C1 107.4(12) .
C4 C5 C10 124.4(13) .
C1 C5 C10 126.7(13) .
C4 C5 U1 73.5(8) .
C1 C5 U1 72.9(8) .
C10 C5 U1 130.1(10) .
C12 C11 C15 107.3(11) .
C12 C11 C16 125.1(12) .
C15 C11 C16 126.0(12) .
C12 C11 U1 76.0(7) .
C15 C11 U1 73.1(7) .
C16 C11 U1 128.3(9) .
C13 C12 C11 108.8(12) .
C13 C12 C17 126.6(13) .
C11 C12 C17 123.3(12) .
C13 C12 U1 76.8(8) .
C11 C12 U1 75.4(7) .
C17 C12 U1 124.5(9) .
C12 C13 C14 109.2(12) .
C12 C13 C18 121.6(12) .
C14 C13 C18 127.2(12) .
C12 C13 U1 75.1(8) .
C14 C13 U1 73.0(8) .
C18 C13 U1 131.0(9) .
C13 C14 C15 107.4(11) .
C13 C14 C19 128.5(13) .
C15 C14 C19 123.7(13) .
C13 C14 U1 78.4(8) .
C15 C14 U1 74.5(7) .
C19 C14 U1 119.4(9) .
C14 C15 C11 107.3(12) .
C14 C15 C20 124.5(12) .
C11 C15 C20 126.9(12) .
C14 C15 U1 75.9(8) .
C11 C15 U1 77.4(8) .
C20 C15 U1 123.1(9) .
C25 C21 C22 108.8(13) .
C25 C21 C26 127.9(15) .
C22 C21 C26 121.9(13) .
C25 C21 U2 73.6(9) .
C22 C21 U2 73.8(8) .
C26 C21 U2 129.6(10) .
C23 C22 C21 107.0(12) .
C23 C22 C27 124.1(13) .
C21 C22 C27 127.6(12) .
C23 C22 U2 77.4(8) .
C21 C22 U2 77.0(8) .
C27 C22 U2 121.8(9) .
C22 C23 C24 108.4(12) .
C22 C23 C28 123.8(12) .
C24 C23 C28 125.1(13) .
C22 C23 U2 73.7(8) .
C24 C23 U2 74.8(8) .
C28 C23 U2 132.3(10) .
C23 C24 C25 105.6(12) .
C23 C24 C29 128.5(14) .
C25 C24 C29 125.7(14) .
C23 C24 U2 76.1(8) .
C25 C24 U2 73.3(9) .
C29 C24 U2 120.4(10) .
C21 C25 C24 109.9(14) .
C21 C25 C30 127.0(14) .
C24 C25 C30 121.3(14) .
C21 C25 U2 78.6(9) .
C24 C25 U2 77.2(9) .
C30 C25 U2 123.7(10) .
C32 C31 C35 106.5(12) .
C32 C31 C36 127.9(13) .
C35 C31 C36 123.9(12) .
C32 C31 U2 73.9(8) .
C35 C31 U2 74.1(8) .
C36 C31 U2 128.9(10) .
C31 C32 C33 108.0(13) .
C31 C32 C37 126.0(13) .
C33 C32 C37 124.6(13) .
C31 C32 U2 77.4(9) .
C33 C32 U2 75.4(8) .
C37 C32 U2 124.3(10) .
C34 C33 C32 108.8(13) .
C34 C33 C38 127.1(14) .
C32 C33 C38 123.9(13) .
C34 C33 U2 77.3(9) .
C32 C33 U2 75.5(8) .
C38 C33 U2 117.0(9) .
C35 C34 C33 108.1(13) .
C35 C34 C39 123.4(13) .
C33 C34 C39 125.4(14) .
C35 C34 U2 74.9(8) .
C33 C34 U2 74.0(8) .
C39 C34 U2 133.1(10) .
C34 C35 C31 108.5(13) .
C34 C35 C40 126.5(13) .
C31 C35 C40 124.6(12) .
C34 C35 U2 77.0(8) .
C31 C35 U2 76.3(8) .
C40 C35 U2 118.9(10) .
C42 C41 C46 120.4(11) .
C42 C41 U1 72.0(7) .
C46 C41 U1 79.6(7) .
C42 C41 U2 77.3(7) .
C46 C41 U2 68.0(7) .
U1 C41 U2 113.8(5) .
C41 C42 C43 118.7(12) .
C41 C42 U1 75.4(7) .
C43 C42 U1 81.3(8) .
C41 C42 U2 71.7(7) .
C43 C42 U2 66.8(7) .
U1 C42 U2 112.8(5) .
C44 C43 C42 118.6(13) .
C44 C43 U2 77.0(8) .
C42 C43 U2 81.5(8) .
C44 C43 U1 70.1(8) .
C42 C43 U1 67.1(7) .
U2 C43 U1 113.0(5) .
C43 C44 C45 121.4(12) .
C43 C44 U2 71.0(8) .
C45 C44 U2 78.6(8) .
C43 C44 U1 79.1(8) .
C45 C44 U1 69.6(7) .
U2 C44 U1 114.4(5) .
C44 C45 C46 117.6(13) .
C44 C45 U1 77.9(8) .
C46 C45 U1 82.3(8) .
C44 C45 U2 70.2(8) .
C46 C45 U2 65.7(7) .
U1 C45 U2 114.3(5) .
C41 C46 C45 117.5(12) .
C41 C46 U2 79.6(7) .
C45 C46 U2 82.1(8) .
C41 C46 U1 69.0(7) .
C45 C46 U1 65.6(7) .
U2 C46 U1 114.2(5) .
C47 C48 C49 114.8(18) .
C49 C49 C48 117(2) 3_656

loop_
_geom_bond_atom_site_label_1
_geom_bond_atom_site_label_2
_geom_bond_distance
_geom_bond_site_symmetry_2
U1 C45 2.509(14) .
U1 C42 2.547(13) .
U1 C41 2.591(13) .
U1 C44 2.617(14) .
U1 C46 2.730(13) .
U1 C43 2.733(14) .
U1 C2 2.795(14) .
U1 C15 2.807(13) .
U1 C1 2.812(14) .
U1 C4 2.823(14) .
U1 C14 2.825(13) .
U1 C11 2.864(13) .
U1 C3 2.866(14) .
U1 C12 2.871(13) .
U1 C5 2.878(14) .
U1 C13 2.893(14) .
U1 Cnt1 2.567 .
U1 Cnt2 2.583 .
U1 Cnt5 2.194 .
U2 C46 2.506(13) .
U2 C43 2.538(14) .
U2 C44 2.614(14) .
U2 C41 2.658(13) .
U2 C45 2.723(14) .
U2 C42 2.730(13) .
U2 C25 2.794(16) .
U2 C33 2.811(15) .
U2 C32 2.812(15) .
U2 C22 2.815(13) .
U2 C35 2.826(14) .
U2 C24 2.845(15) .
U2 C34 2.852(14) .
U2 C31 2.856(14) .
U2 C21 2.856(15) .
U2 C23 2.862(14) .
U2 Cnt3 2.566 .
U2 Cnt4 2.564 .
U2 Cnt5 2.203 .
C1 C5 1.428(19) .
C1 C2 1.431(19) .
C1 C6 1.54(2) .
C2 C3 1.41(2) .
C2 C7 1.51(2) .
C3 C4 1.392(19) .
C3 C8 1.49(2) .
C4 C5 1.41(2) .
C4 C9 1.53(2) .
C5 C10 1.48(2) .
C11 C12 1.415(19) .
C11 C15 1.446(18) .
C11 C16 1.491(18) .
C12 C13 1.400(19) .
C12 C17 1.506(19) .
C13 C14 1.414(19) .
C13 C18 1.493(19) .
C14 C15 1.436(19) .
C14 C19 1.486(19) .
C15 C20 1.472(19) .
C21 C25 1.36(2) .
C21 C22 1.43(2) .
C21 C26 1.51(2) .
C22 C23 1.418(19) .
C22 C27 1.53(2) .
C23 C24 1.43(2) .
C23 C28 1.50(2) .
C24 C25 1.44(2) .
C24 C29 1.51(2) .
C25 C30 1.53(2) .
C31 C32 1.405(19) .
C31 C35 1.45(2) .
C31 C36 1.487(19) .
C32 C33 1.41(2) .
C32 C37 1.51(2) .
C33 C34 1.40(2) .
C33 C38 1.51(2) .
C34 C35 1.38(2) .
C34 C39 1.52(2) .
C35 C40 1.52(2) .
C41 C42 1.441(19) .
C41 C46 1.448(19) .
C42 C43 1.447(18) .
C43 C44 1.42(2) .
C44 C45 1.44(2) .
C45 C46 1.462(18) .
C47 C48 1.44(3) .
C48 C49 1.53(3) .
C49 C49 1.47(4) 3_656
